data_7225126
loop_
_publ_author_name
'Mehrotra, Sonam'
'Angamuthu, Raja'

_publ_section_title
;
 Janus head type lone pair--\p--lone pair and S&#x22EF;F&#x22EF;S
 interactions in retaining hexafluorobenzene
;
_journal_issue 23
_journal_name_full CrystEngComm
_journal_page_first 4438
_journal_paper_doi 10.1039/C6CE00496B
_journal_volume 18
_journal_year 2016
_chemical_formula_moiety 'C21 H15 N3 S3'
_chemical_formula_sum 'C21 H15 N3 S3'
_chemical_formula_weight 405.54
_chemical_name_systematic 2,4,6-tris(phenylthio)-1,3,5-triazine
_space_group_crystal_system monoclinic
_space_group_IT_number 15
_space_group_name_Hall '-C 2yc'
_space_group_name_H-M_alt 'C 1 2/c 1'
_symmetry_space_group_name_Hall '-C 2yc'
_symmetry_space_group_name_H-M 'C 1 2/c 1'
_atom_sites_solution_hydrogens geom
_audit_creation_method SHELXL-2014/7
_audit_update_record
;
2015-05-28 deposited with the CCDC.
2016-04-13 downloaded from the CCDC.
;
_cell_angle_alpha 90
_cell_angle_beta 133.022(10)
_cell_angle_gamma 90
_cell_formula_units_Z 16
_cell_length_a 33.368(9)
_cell_length_b 13.694(3)
_cell_length_c 23.569(7)
_cell_measurement_reflns_used 2589
_cell_measurement_temperature 123(2)
_cell_measurement_theta_max 20.815
_cell_measurement_theta_min 2.364
_cell_volume 7874(4)
_computing_cell_refinement 'Bruker Apex 2'
_computing_data_collection 'Bruker Apex 2'
_computing_data_reduction 'Bruker Saint'
_computing_molecular_graphics 'SHELXTL (Sheldrick, 2008)'
_computing_publication_material 'SHELXTL (Sheldrick, 2008)'
_computing_structure_refinement 'SHELXL-2014/7 (Sheldrick, 2008)'
_computing_structure_solution 'Sir92 (Altomare et al. 1993)'
_diffrn_ambient_temperature 123(2)
_diffrn_measured_fraction_theta_full 0.994
_diffrn_measured_fraction_theta_max 0.994
_diffrn_measurement_device_type 'Bruker Apex 2'
_diffrn_radiation_type MoK\a
_diffrn_radiation_wavelength 0.71073
_diffrn_reflns_av_R_equivalents 0.0645
_diffrn_reflns_av_unetI/netI 0.0759
_diffrn_reflns_Laue_measured_fraction_full 0.994
_diffrn_reflns_Laue_measured_fraction_max 0.994
_diffrn_reflns_limit_h_max 39
_diffrn_reflns_limit_h_min -40
_diffrn_reflns_limit_k_max 16
_diffrn_reflns_limit_k_min -16
_diffrn_reflns_limit_l_max 27
_diffrn_reflns_limit_l_min -28
_diffrn_reflns_number 20642
_diffrn_reflns_point_group_measured_fraction_full 0.994
_diffrn_reflns_point_group_measured_fraction_max 0.994
_diffrn_reflns_theta_full 25.260
_diffrn_reflns_theta_max 25.260
_diffrn_reflns_theta_min 1.705
_exptl_absorpt_coefficient_mu 0.387
_exptl_absorpt_correction_T_max 1.000
_exptl_absorpt_correction_T_min 0.369
_exptl_absorpt_correction_type multi-scan
_exptl_absorpt_process_details 'Sadabs (Sheldrick, 1996)'
_exptl_crystal_colour colorless
_exptl_crystal_density_diffrn 1.369
_exptl_crystal_description plate
_exptl_crystal_F_000 3360
_exptl_crystal_size_max 0.32
_exptl_crystal_size_mid 0.23
_exptl_crystal_size_min 0.08
_refine_diff_density_max 0.487
_refine_diff_density_min -0.317
_refine_diff_density_rms 0.073
_refine_ls_extinction_method none
_refine_ls_goodness_of_fit_ref 1.006
_refine_ls_hydrogen_treatment constr
_refine_ls_matrix_type full
_refine_ls_number_parameters 487
_refine_ls_number_reflns 7104
_refine_ls_number_restraints 0
_refine_ls_restrained_S_all 1.006
_refine_ls_R_factor_all 0.0847
_refine_ls_R_factor_gt 0.0523
_refine_ls_shift/su_max 0.001
_refine_ls_shift/su_mean 0.000
_refine_ls_structure_factor_coef Fsqd
_refine_ls_weighting_details 'w=1/[\s^2^(Fo^2^)+(0.0606P)^2^] where P=(Fo^2^+2Fc^2^)/3'
_refine_ls_weighting_scheme calc
_refine_ls_wR_factor_gt 0.1161
_refine_ls_wR_factor_ref 0.1345
_reflns_Friedel_coverage 0.000
_reflns_number_gt 4807
_reflns_number_total 7104
_reflns_threshold_expression 'I > 2\s(I)'
_cod_data_source_file c6ce00496b2.cif
_cod_data_source_block shelx
_cod_depositor_comments 'Adding full bibliography for 7225126--7225134.cif.'
_cod_original_cell_volume 7873(4)
_cod_database_code 7225126
_shelx_shelxl_version_number 2014/7
_shelx_space_group_comment
;
The symmetry employed for this shelxl refinement is uniquely defined
by the following loop, which should always be used as a source of
symmetry information in preference to the above space-group names.
They are only intended as comments.
;

loop_
_space_group_symop_operation_xyz
'x, y, z'
'-x, y, -z+1/2'
'x+1/2, y+1/2, z'
'-x+1/2, y+1/2, -z+1/2'
'-x, -y, -z'
'x, -y, z-1/2'
'-x+1/2, -y+1/2, -z'
'x+1/2, -y+1/2, z-1/2'

loop_
_atom_site_label
_atom_site_type_symbol
_atom_site_fract_x
_atom_site_fract_y
_atom_site_fract_z
_atom_site_U_iso_or_equiv
_atom_site_adp_type
_atom_site_occupancy
_atom_site_site_symmetry_order
_atom_site_calc_flag
_atom_site_refinement_flags_posn
_atom_site_refinement_flags_adp
S1A S 0.58079(3) 0.52268(6) 0.21879(5) 0.0335(2) Uani 1 1 d . .
S2A S 0.75225(3) 0.75691(6) 0.39998(5) 0.0362(2) Uani 1 1 d . .
S3A S 0.78546(4) 0.40606(7) 0.36590(6) 0.0465(3) Uani 1 1 d . .
N1A N 0.68320(10) 0.46676(18) 0.29191(14) 0.0288(6) Uani 1 1 d . .
N2A N 0.66730(10) 0.63161(18) 0.30699(14) 0.0287(6) Uani 1 1 d . .
N3A N 0.75821(11) 0.57631(18) 0.37540(15) 0.0337(7) Uani 1 1 d . .
C1A C 0.65138(13) 0.5399(2) 0.27877(16) 0.0274(7) Uani 1 1 d . .
C2A C 0.72118(14) 0.6437(2) 0.35484(18) 0.0310(7) Uani 1 1 d . .
C3A C 0.73617(13) 0.4904(2) 0.34077(17) 0.0313(7) Uani 1 1 d . .
C4A C 0.57151(12) 0.3968(2) 0.19538(17) 0.0278(7) Uani 1 1 d . .
C5A C 0.55010(12) 0.3375(2) 0.21702(17) 0.0360(8) Uani 1 1 d . .
H5AA H 0.5430 0.3632 0.2469 0.043 Uiso 1 1 calc R U
C6A C 0.53918(13) 0.2398(3) 0.19444(18) 0.0390(8) Uani 1 1 d . .
H6AA H 0.5249 0.1984 0.2095 0.047 Uiso 1 1 calc R U
C7A C 0.54895(13) 0.2028(2) 0.15044(18) 0.0383(8) Uani 1 1 d . .
H7AA H 0.5411 0.1363 0.1347 0.046 Uiso 1 1 calc R U
C8A C 0.57017(13) 0.2629(2) 0.12936(19) 0.0363(8) Uani 1 1 d . .
H8AA H 0.5771 0.2372 0.0993 0.044 Uiso 1 1 calc R U
C9A C 0.58143(12) 0.3591(2) 0.15123(17) 0.0302(7) Uani 1 1 d . .
H9AA H 0.5960 0.3997 0.1363 0.036 Uiso 1 1 calc R U
C10A C 0.69685(14) 0.8387(2) 0.35722(19) 0.0338(8) Uani 1 1 d . .
C11A C 0.69062(16) 0.8819(2) 0.4039(2) 0.0438(9) Uani 1 1 d . .
H11A H 0.7131 0.8624 0.4565 0.053 Uiso 1 1 calc R U
C12A C 0.65147(19) 0.9534(3) 0.3735(3) 0.0595(11) Uani 1 1 d . .
H12A H 0.6476 0.9841 0.4057 0.071 Uiso 1 1 calc R U
C13A C 0.61802(17) 0.9806(3) 0.2972(2) 0.0536(10) Uani 1 1 d . .
H13A H 0.5910 1.0297 0.2767 0.064 Uiso 1 1 calc R U
C14A C 0.62349(14) 0.9370(2) 0.2504(2) 0.0433(9) Uani 1 1 d . .
H14A H 0.5999 0.9553 0.1974 0.052 Uiso 1 1 calc R U
C15A C 0.66291(14) 0.8668(2) 0.27978(19) 0.0383(8) Uani 1 1 d . .
H15A H 0.6670 0.8376 0.2474 0.046 Uiso 1 1 calc R U
C16A C 0.74783(12) 0.2977(2) 0.31758(18) 0.0322(8) Uani 1 1 d . .
C17A C 0.74232(14) 0.2289(3) 0.35566(19) 0.0374(8) Uani 1 1 d . .
H17A H 0.7567 0.2421 0.4062 0.045 Uiso 1 1 calc R U
C18A C 0.71592(14) 0.1417(3) 0.3196(2) 0.0436(9) Uani 1 1 d . .
H18A H 0.7115 0.0952 0.3449 0.052 Uiso 1 1 calc R U
C19A C 0.69584(13) 0.1220(2) 0.24661(19) 0.0389(8) Uani 1 1 d . .
H19A H 0.6774 0.0621 0.2217 0.047 Uiso 1 1 calc R U
C20A C 0.70230(14) 0.1881(3) 0.21000(19) 0.0403(9) Uani 1 1 d . .
H20A H 0.6885 0.1737 0.1599 0.048 Uiso 1 1 calc R U
C21A C 0.72856(13) 0.2749(3) 0.24502(18) 0.0372(8) Uani 1 1 d . .
H21A H 0.7336 0.3198 0.2196 0.045 Uiso 1 1 calc R U
S1B S 0.89500(4) 0.31449(6) 0.60206(5) 0.0403(2) Uani 1 1 d . .
S2B S 0.93860(4) 0.55838(6) 0.47764(5) 0.0424(2) Uani 1 1 d . .
S3B S 0.90682(4) 0.19952(6) 0.39568(5) 0.0341(2) Uani 1 1 d . .
N1B N 0.89998(10) 0.25996(17) 0.49739(13) 0.0263(6) Uani 1 1 d . .
N2B N 0.92031(10) 0.42475(18) 0.54204(14) 0.0316(6) Uani 1 1 d . .
N3B N 0.92024(10) 0.37625(18) 0.44473(14) 0.0293(6) Uani 1 1 d . .
C1B C 0.90597(12) 0.3328(2) 0.53998(16) 0.0284(7) Uani 1 1 d . .
C2B C 0.92524(12) 0.4419(2) 0.49129(18) 0.0310(7) Uani 1 1 d . .
C3B C 0.90923(12) 0.2860(2) 0.45249(16) 0.0263(7) Uani 1 1 d . .
C4B C 0.86803(14) 0.1945(2) 0.58146(17) 0.0345(8) Uani 1 1 d . .
C5B C 0.81861(16) 0.1855(3) 0.5624(2) 0.0472(10) Uani 1 1 d . .
H5BA H 0.8000 0.2422 0.5573 0.057 Uiso 1 1 calc R U
C6B C 0.79651(18) 0.0940(4) 0.5508(2) 0.0624(12) Uani 1 1 d . .
H6BA H 0.7625 0.0876 0.5373 0.075 Uiso 1 1 calc R U
C7B C 0.8242(2) 0.0121(3) 0.5591(2) 0.0645(13) Uani 1 1 d . .
H7BA H 0.8091 -0.0509 0.5511 0.077 Uiso 1 1 calc R U
C8B C 0.87345(18) 0.0210(3) 0.5787(2) 0.0508(11) Uani 1 1 d . .
H8BA H 0.8923 -0.0358 0.5845 0.061 Uiso 1 1 calc R U
C9B C 0.89553(15) 0.1124(2) 0.59000(18) 0.0395(9) Uani 1 1 d . .
H9BA H 0.9296 0.1184 0.6036 0.047 Uiso 1 1 calc R U
C10B C 0.94375(13) 0.6339(2) 0.54434(18) 0.0346(8) Uani 1 1 d . .
C11B C 0.99398(14) 0.6775(2) 0.6028(2) 0.0389(8) Uani 1 1 d . .
H11B H 1.0245 0.6631 0.6086 0.047 Uiso 1 1 calc R U
C12B C 0.99929(15) 0.7423(3) 0.65251(19) 0.0448(10) Uani 1 1 d . .
H12B H 1.0336 0.7727 0.6928 0.054 Uiso 1 1 calc R U
C13B C 0.95472(15) 0.7630(2) 0.64385(19) 0.0404(9) Uani 1 1 d . .
H13B H 0.9583 0.8079 0.6778 0.048 Uiso 1 1 calc R U
C14B C 0.90512(15) 0.7179(2) 0.58562(19) 0.0403(9) Uani 1 1 d . .
H14B H 0.8748 0.7312 0.5803 0.048 Uiso 1 1 calc R U
C15B C 0.89897(14) 0.6536(2) 0.5349(2) 0.0392(8) Uani 1 1 d . .
H15B H 0.8646 0.6236 0.4943 0.047 Uiso 1 1 calc R U
C16B C 0.89483(13) 0.0895(2) 0.42164(17) 0.0262(7) Uani 1 1 d . .
C17B C 0.93948(14) 0.0348(2) 0.48320(18) 0.0359(8) Uani 1 1 d . .
H17B H 0.9758 0.0581 0.5134 0.043 Uiso 1 1 calc R U
C18B C 0.92970(18) -0.0543(3) 0.4993(2) 0.0496(11) Uani 1 1 d . .
H18B H 0.9596 -0.0931 0.5408 0.060 Uiso 1 1 calc R U
C19B C 0.8767(2) -0.0873(3) 0.4554(3) 0.0532(11) Uani 1 1 d . .
H19B H 0.8703 -0.1494 0.4659 0.064 Uiso 1 1 calc R U
C20B C 0.83335(17) -0.0306(3) 0.3967(2) 0.0444(9) Uani 1 1 d . .
H20B H 0.7969 -0.0523 0.3683 0.053 Uiso 1 1 calc R U
C21B C 0.84214(13) 0.0568(2) 0.37872(18) 0.0325(8) Uani 1 1 d . .
H21B H 0.8120 0.0947 0.3368 0.039 Uiso 1 1 calc R U

loop_
_atom_site_aniso_label
_atom_site_aniso_U_11
_atom_site_aniso_U_22
_atom_site_aniso_U_33
_atom_site_aniso_U_23
_atom_site_aniso_U_13
_atom_site_aniso_U_12
S1A 0.0279(5) 0.0289(5) 0.0391(5) -0.0039(4) 0.0211(4) 0.0009(4)
S2A 0.0348(5) 0.0304(5) 0.0384(5) -0.0060(4) 0.0230(4) -0.0063(4)
S3A 0.0252(5) 0.0333(5) 0.0587(6) -0.0047(4) 0.0199(5) 0.0009(4)
N1A 0.0288(16) 0.0291(15) 0.0271(14) 0.0026(11) 0.0185(13) 0.0028(12)
N2A 0.0291(16) 0.0272(15) 0.0295(14) -0.0015(12) 0.0198(13) -0.0028(12)
N3A 0.0295(16) 0.0245(16) 0.0381(16) 0.0004(12) 0.0195(14) -0.0011(12)
C1A 0.0316(19) 0.0280(18) 0.0262(17) 0.0014(14) 0.0211(16) -0.0007(14)
C2A 0.038(2) 0.0229(17) 0.0359(18) 0.0006(14) 0.0265(18) -0.0039(15)
C3A 0.0287(19) 0.0302(19) 0.0290(17) 0.0029(14) 0.0174(16) 0.0024(15)
C4A 0.0218(17) 0.0278(18) 0.0269(16) 0.0000(13) 0.0139(15) 0.0015(14)
C5A 0.0264(19) 0.048(2) 0.0283(18) -0.0029(16) 0.0164(16) -0.0057(16)
C6A 0.034(2) 0.039(2) 0.0317(19) 0.0018(16) 0.0177(17) -0.0090(16)
C7A 0.0284(19) 0.0291(19) 0.0323(19) 0.0008(15) 0.0109(17) -0.0024(15)
C8A 0.0307(19) 0.034(2) 0.039(2) -0.0036(16) 0.0218(17) 0.0006(15)
C9A 0.0311(19) 0.0249(18) 0.0348(18) 0.0014(14) 0.0225(16) 0.0001(14)
C10A 0.040(2) 0.0232(18) 0.042(2) -0.0075(15) 0.0298(18) -0.0101(15)
C11A 0.066(3) 0.030(2) 0.050(2) 0.0061(17) 0.045(2) 0.0031(18)
C12A 0.095(3) 0.038(2) 0.081(3) 0.006(2) 0.074(3) 0.009(2)
C13A 0.069(3) 0.029(2) 0.080(3) 0.009(2) 0.057(3) 0.0103(19)
C14A 0.037(2) 0.030(2) 0.048(2) -0.0005(17) 0.0234(19) -0.0090(17)
C15A 0.036(2) 0.034(2) 0.040(2) -0.0080(16) 0.0239(18) -0.0079(16)
C16A 0.0221(17) 0.0346(19) 0.0368(19) 0.0015(15) 0.0189(16) 0.0055(14)
C17A 0.039(2) 0.045(2) 0.0342(19) 0.0026(16) 0.0270(18) 0.0035(17)
C18A 0.045(2) 0.048(2) 0.050(2) 0.0040(18) 0.037(2) -0.0027(18)
C19A 0.033(2) 0.034(2) 0.044(2) -0.0057(16) 0.0241(18) -0.0017(16)
C20A 0.035(2) 0.047(2) 0.035(2) -0.0025(17) 0.0224(18) 0.0023(17)
C21A 0.0304(19) 0.046(2) 0.0336(19) 0.0128(16) 0.0214(17) 0.0073(16)
S1B 0.0589(6) 0.0331(5) 0.0417(5) -0.0009(4) 0.0394(5) 0.0065(4)
S2B 0.0527(6) 0.0221(5) 0.0616(6) -0.0018(4) 0.0426(5) -0.0028(4)
S3B 0.0503(6) 0.0247(5) 0.0402(5) -0.0037(4) 0.0360(5) -0.0050(4)
N1B 0.0292(15) 0.0232(14) 0.0288(14) -0.0015(11) 0.0207(13) 0.0014(11)
N2B 0.0283(15) 0.0252(15) 0.0311(15) -0.0025(12) 0.0163(13) 0.0001(12)
N3B 0.0308(15) 0.0206(14) 0.0369(15) 0.0017(12) 0.0233(14) -0.0001(11)
C1B 0.0251(17) 0.0266(18) 0.0242(16) 0.0030(13) 0.0132(15) 0.0043(14)
C2B 0.0220(17) 0.0247(18) 0.0333(18) -0.0019(14) 0.0137(16) 0.0003(14)
C3B 0.0216(17) 0.0260(18) 0.0264(16) -0.0003(13) 0.0145(15) -0.0001(13)
C4B 0.047(2) 0.037(2) 0.0292(18) 0.0075(14) 0.0300(18) 0.0069(16)
C5B 0.057(3) 0.054(3) 0.048(2) 0.0145(18) 0.043(2) 0.011(2)
C6B 0.064(3) 0.082(4) 0.061(3) 0.011(2) 0.050(3) -0.007(3)
C7B 0.104(4) 0.055(3) 0.064(3) 0.001(2) 0.069(3) -0.019(3)
C8B 0.087(3) 0.036(2) 0.049(2) 0.0061(17) 0.054(2) 0.005(2)
C9B 0.057(2) 0.036(2) 0.0358(19) 0.0042(16) 0.0355(19) 0.0082(18)
C10B 0.034(2) 0.0176(17) 0.0407(19) 0.0013(14) 0.0211(17) -0.0009(14)
C11B 0.034(2) 0.0249(19) 0.048(2) 0.0042(16) 0.0242(19) -0.0027(15)
C12B 0.034(2) 0.035(2) 0.0311(19) 0.0042(16) 0.0087(17) -0.0109(17)
C13B 0.053(2) 0.0231(19) 0.0323(19) 0.0044(15) 0.0240(19) 0.0015(17)
C14B 0.043(2) 0.029(2) 0.043(2) 0.0075(16) 0.027(2) 0.0072(16)
C15B 0.0296(19) 0.0277(19) 0.047(2) -0.0031(16) 0.0206(18) -0.0019(15)
C16B 0.0314(18) 0.0216(16) 0.0316(17) -0.0040(13) 0.0238(16) -0.0013(14)
C17B 0.037(2) 0.037(2) 0.0340(19) 0.0004(16) 0.0244(18) 0.0056(16)
C18B 0.081(3) 0.035(2) 0.045(2) 0.0192(18) 0.048(2) 0.028(2)
C19B 0.102(4) 0.024(2) 0.079(3) -0.008(2) 0.079(3) -0.008(2)
C20B 0.060(3) 0.034(2) 0.062(2) -0.0195(19) 0.051(2) -0.0203(19)
C21B 0.0331(19) 0.0343(19) 0.0335(18) -0.0058(15) 0.0240(17) -0.0032(15)

loop_
_atom_type_symbol
_atom_type_description
_atom_type_scat_dispersion_real
_atom_type_scat_dispersion_imag
_atom_type_scat_source
C C 0.0033 0.0016 'International Tables Vol C Tables 4.2.6.8 and 6.1.1.4'
H H 0.0000 0.0000 'International Tables Vol C Tables 4.2.6.8 and 6.1.1.4'
N N 0.0061 0.0033 'International Tables Vol C Tables 4.2.6.8 and 6.1.1.4'
S S 0.1246 0.1234 'International Tables Vol C Tables 4.2.6.8 and 6.1.1.4'

loop_
_geom_angle_atom_site_label_1
_geom_angle_atom_site_label_2
_geom_angle_atom_site_label_3
_geom_angle
C1A S1A C4A 103.64(14)
C2A S2A C10A 104.88(15)
C3A S3A C16A 104.20(15)
C3A N1A C1A 113.2(3)
C2A N2A C1A 112.6(3)
C3A N3A C2A 113.6(3)
N1A C1A N2A 127.0(3)
N1A C1A S1A 120.4(2)
N2A C1A S1A 112.6(2)
N2A C2A N3A 126.9(3)
N2A C2A S2A 121.4(2)
N3A C2A S2A 111.7(2)
N3A C3A N1A 126.6(3)
N3A C3A S3A 112.2(2)
N1A C3A S3A 121.2(2)
C5A C4A C9A 120.2(3)
C5A C4A S1A 118.6(2)
C9A C4A S1A 121.0(2)
C4A C5A C6A 119.2(3)
C4A C5A H5AA 120.4
C6A C5A H5AA 120.4
C7A C6A C5A 120.4(3)
C7A C6A H6AA 119.8
C5A C6A H6AA 119.8
C6A C7A C8A 119.6(3)
C6A C7A H7AA 120.2
C8A C7A H7AA 120.2
C9A C8A C7A 120.9(3)
C9A C8A H8AA 119.5
C7A C8A H8AA 119.5
C8A C9A C4A 119.7(3)
C8A C9A H9AA 120.2
C4A C9A H9AA 120.2
C11A C10A C15A 119.7(3)
C11A C10A S2A 118.8(3)
C15A C10A S2A 121.3(2)
C12A C11A C10A 119.5(3)
C12A C11A H11A 120.2
C10A C11A H11A 120.2
C13A C12A C11A 120.6(4)
C13A C12A H12A 119.7
C11A C12A H12A 119.7
C14A C13A C12A 120.1(4)
C14A C13A H13A 120.0
C12A C13A H13A 120.0
C13A C14A C15A 120.4(4)
C13A C14A H14A 119.8
C15A C14A H14A 119.8
C14A C15A C10A 119.7(3)
C14A C15A H15A 120.1
C10A C15A H15A 120.1
C21A C16A C17A 119.0(3)
C21A C16A S3A 120.7(3)
C17A C16A S3A 120.0(3)
C18A C17A C16A 119.8(3)
C18A C17A H17A 120.1
C16A C17A H17A 120.1
C17A C18A C19A 120.0(3)
C17A C18A H18A 120.0
C19A C18A H18A 120.0
C20A C19A C18A 120.4(3)
C20A C19A H19A 119.8
C18A C19A H19A 119.8
C19A C20A C21A 120.4(3)
C19A C20A H20A 119.8
C21A C20A H20A 119.8
C20A C21A C16A 120.3(3)
C20A C21A H21A 119.8
C16A C21A H21A 119.8
C1B S1B C4B 105.05(14)
C2B S2B C10B 104.48(15)
C3B S3B C16B 102.41(14)
C1B N1B C3B 113.6(3)
C2B N2B C1B 113.1(3)
C2B N3B C3B 113.6(3)
N1B C1B N2B 126.9(3)
N1B C1B S1B 120.9(2)
N2B C1B S1B 112.2(2)
N2B C2B N3B 126.5(3)
N2B C2B S2B 121.9(2)
N3B C2B S2B 111.6(2)
N1B C3B N3B 126.0(3)
N1B C3B S3B 120.7(2)
N3B C3B S3B 113.3(2)
C9B C4B C5B 120.1(3)
C9B C4B S1B 123.6(3)
C5B C4B S1B 116.1(3)
C6B C5B C4B 120.0(4)
C6B C5B H5BA 120.0
C4B C5B H5BA 120.0
C7B C6B C5B 119.5(4)
C7B C6B H6BA 120.2
C5B C6B H6BA 120.2
C8B C7B C6B 120.4(4)
C8B C7B H7BA 119.8
C6B C7B H7BA 119.8
C7B C8B C9B 120.2(4)
C7B C8B H8BA 119.9
C9B C8B H8BA 119.9
C4B C9B C8B 119.8(4)
C4B C9B H9BA 120.1
C8B C9B H9BA 120.1
C15B C10B C11B 121.4(3)
C15B C10B S2B 121.8(3)
C11B C10B S2B 116.7(3)
C12B C11B C10B 119.2(3)
C12B C11B H11B 120.4
C10B C11B H11B 120.4
C11B C12B C13B 120.2(3)
C11B C12B H12B 119.9
C13B C12B H12B 119.9
C14B C13B C12B 119.6(3)
C14B C13B H13B 120.2
C12B C13B H13B 120.2
C13B C14B C15B 121.0(3)
C13B C14B H14B 119.5
C15B C14B H14B 119.5
C10B C15B C14B 118.6(3)
C10B C15B H15B 120.7
C14B C15B H15B 120.7
C21B C16B C17B 120.9(3)
C21B C16B S3B 120.0(2)
C17B C16B S3B 119.0(2)
C18B C17B C16B 118.5(3)
C18B C17B H17B 120.8
C16B C17B H17B 120.8
C19B C18B C17B 120.3(3)
C19B C18B H18B 119.8
C17B C18B H18B 119.8
C20B C19B C18B 120.2(3)
C20B C19B H19B 119.9
C18B C19B H19B 119.9
C21B C20B C19B 120.4(4)
C21B C20B H20B 119.8
C19B C20B H20B 119.8
C20B C21B C16B 119.7(3)
C20B C21B H21B 120.2
C16B C21B H21B 120.2

loop_
_geom_bond_atom_site_label_1
_geom_bond_atom_site_label_2
_geom_bond_distance
S1A C1A 1.749(3)
S1A C4A 1.772(3)
S2A C2A 1.761(3)
S2A C10A 1.774(3)
S3A C3A 1.749(3)
S3A C16A 1.767(3)
N1A C3A 1.333(4)
N1A C1A 1.333(4)
N2A C2A 1.329(4)
N2A C1A 1.349(4)
N3A C3A 1.331(4)
N3A C2A 1.341(4)
C4A C5A 1.388(4)
C4A C9A 1.389(4)
C5A C6A 1.394(5)
C5A H5AA 0.9500
C6A C7A 1.378(5)
C6A H6AA 0.9500
C7A C8A 1.381(5)
C7A H7AA 0.9500
C8A C9A 1.370(4)
C8A H8AA 0.9500
C9A H9AA 0.9500
C10A C11A 1.385(4)
C10A C15A 1.393(4)
C11A C12A 1.379(5)
C11A H11A 0.9500
C12A C13A 1.372(5)
C12A H12A 0.9500
C13A C14A 1.371(5)
C13A H13A 0.9500
C14A C15A 1.374(5)
C14A H14A 0.9500
C15A H15A 0.9500
C16A C21A 1.391(4)
C16A C17A 1.398(4)
C17A C18A 1.379(5)
C17A H17A 0.9500
C18A C19A 1.381(4)
C18A H18A 0.9500
C19A C20A 1.365(5)
C19A H19A 0.9500
C20A C21A 1.370(5)
C20A H20A 0.9500
C21A H21A 0.9500
S1B C1B 1.752(3)
S1B C4B 1.775(3)
S2B C2B 1.745(3)
S2B C10B 1.790(3)
S3B C3B 1.747(3)
S3B C16B 1.771(3)
N1B C1B 1.329(4)
N1B C3B 1.337(4)
N2B C2B 1.335(4)
N2B C1B 1.337(4)
N3B C2B 1.338(4)
N3B C3B 1.337(4)
C4B C9B 1.377(4)
C4B C5B 1.387(5)
C5B C6B 1.384(5)
C5B H5BA 0.9500
C6B C7B 1.380(6)
C6B H6BA 0.9500
C7B C8B 1.376(6)
C7B H7BA 0.9500
C8B C9B 1.382(5)
C8B H8BA 0.9500
C9B H9BA 0.9500
C10B C15B 1.378(4)
C10B C11B 1.383(4)
C11B C12B 1.382(5)
C11B H11B 0.9500
C12B C13B 1.386(5)
C12B H12B 0.9500
C13B C14B 1.380(5)
C13B H13B 0.9500
C14B C15B 1.383(4)
C14B H14B 0.9500
C15B H15B 0.9500
C16B C21B 1.374(4)
C16B C17B 1.392(4)
C17B C18B 1.382(5)
C17B H17B 0.9500
C18B C19B 1.379(6)
C18B H18B 0.9500
C19B C20B 1.371(5)
C19B H19B 0.9500
C20B C21B 1.366(4)
C20B H20B 0.9500
C21B H21B 0.9500

loop_
_geom_hbond_atom_site_label_D
_geom_hbond_atom_site_label_H
_geom_hbond_atom_site_label_A
_geom_hbond_distance_DH
_geom_hbond_distance_HA
_geom_hbond_distance_DA
_geom_hbond_angle_DHA
_geom_hbond_site_symmetry_A
C11B H11B S3B 0.95 3.02 3.691(4) 128.9 5_766

loop_
_geom_torsion_atom_site_label_1
_geom_torsion_atom_site_label_2
_geom_torsion_atom_site_label_3
_geom_torsion_atom_site_label_4
_geom_torsion
C3A N1A C1A N2A 2.6(4)
C3A N1A C1A S1A -177.9(2)
C2A N2A C1A N1A -2.8(4)
C2A N2A C1A S1A 177.7(2)
C4A S1A C1A N1A 4.2(3)
C4A S1A C1A N2A -176.1(2)
C1A N2A C2A N3A 0.2(4)
C1A N2A C2A S2A -179.5(2)
C3A N3A C2A N2A 2.0(4)
C3A N3A C2A S2A -178.2(2)
C10A S2A C2A N2A -6.9(3)
C10A S2A C2A N3A 173.3(2)
C2A N3A C3A N1A -2.2(5)
C2A N3A C3A S3A 177.4(2)
C1A N1A C3A N3A 0.2(4)
C1A N1A C3A S3A -179.5(2)
C16A S3A C3A N3A 177.4(2)
C16A S3A C3A N1A -2.9(3)
C1A S1A C4A C5A 119.2(3)
C1A S1A C4A C9A -65.6(3)
C9A C4A C5A C6A 0.5(5)
S1A C4A C5A C6A 175.7(2)
C4A C5A C6A C7A -0.7(5)
C5A C6A C7A C8A 0.6(5)
C6A C7A C8A C9A -0.3(5)
C7A C8A C9A C4A 0.1(5)
C5A C4A C9A C8A -0.2(5)
S1A C4A C9A C8A -175.3(2)
C2A S2A C10A C11A 117.1(3)
C2A S2A C10A C15A -68.8(3)
C15A C10A C11A C12A -1.1(5)
S2A C10A C11A C12A 173.1(3)
C10A C11A C12A C13A 1.3(6)
C11A C12A C13A C14A -0.3(6)
C12A C13A C14A C15A -0.9(6)
C13A C14A C15A C10A 1.1(5)
C11A C10A C15A C14A -0.1(5)
S2A C10A C15A C14A -174.2(3)
C3A S3A C16A C21A 94.7(3)
C3A S3A C16A C17A -92.4(3)
C21A C16A C17A C18A -2.8(5)
S3A C16A C17A C18A -175.9(3)
C16A C17A C18A C19A 1.1(5)
C17A C18A C19A C20A 0.5(5)
C18A C19A C20A C21A -0.3(5)
C19A C20A C21A C16A -1.5(5)
C17A C16A C21A C20A 3.0(5)
S3A C16A C21A C20A 176.0(3)
C3B N1B C1B N2B -0.7(4)
C3B N1B C1B S1B 179.3(2)
C2B N2B C1B N1B 4.3(4)
C2B N2B C1B S1B -175.7(2)
C4B S1B C1B N1B -7.5(3)
C4B S1B C1B N2B 172.6(2)
C1B N2B C2B N3B -3.9(4)
C1B N2B C2B S2B 175.2(2)
C3B N3B C2B N2B 0.0(4)
C3B N3B C2B S2B -179.2(2)
C10B S2B C2B N2B 0.8(3)
C10B S2B C2B N3B 180.0(2)
C1B N1B C3B N3B -4.0(4)
C1B N1B C3B S3B 176.8(2)
C2B N3B C3B N1B 4.4(4)
C2B N3B C3B S3B -176.4(2)
C16B S3B C3B N1B -3.2(3)
C16B S3B C3B N3B 177.5(2)
C1B S1B C4B C9B 59.9(3)
C1B S1B C4B C5B -125.8(2)
C9B C4B C5B C6B -1.0(5)
S1B C4B C5B C6B -175.4(3)
C4B C5B C6B C7B 0.6(5)
C5B C6B C7B C8B 0.0(6)
C6B C7B C8B C9B -0.3(5)
C5B C4B C9B C8B 0.7(5)
S1B C4B C9B C8B 174.7(2)
C7B C8B C9B C4B -0.1(5)
C2B S2B C10B C15B -68.0(3)
C2B S2B C10B C11B 116.6(3)
C15B C10B C11B C12B -0.1(5)
S2B C10B C11B C12B 175.3(2)
C10B C11B C12B C13B 0.1(5)
C11B C12B C13B C14B 0.5(5)
C12B C13B C14B C15B -1.1(5)
C11B C10B C15B C14B -0.4(5)
S2B C10B C15B C14B -175.6(2)
C13B C14B C15B C10B 1.1(5)
C3B S3B C16B C21B 93.0(3)
C3B S3B C16B C17B -90.3(3)
C21B C16B C17B C18B 1.2(5)
S3B C16B C17B C18B -175.4(2)
C16B C17B C18B C19B -0.5(5)
C17B C18B C19B C20B -1.7(5)
C18B C19B C20B C21B 3.1(5)
C19B C20B C21B C16B -2.3(5)
C17B C16B C21B C20B 0.1(4)
S3B C16B C21B C20B 176.7(2)
